data_7059244
loop_
_publ_author_name
'Dinda, Soumitra'
'Roy, Syamantak'
'Patra, Sarat Chandra'
'Bhandary, Subhrajyoti'
'Pramanik, Kausikisankar'
'Ganguly, Sanjib'

_publ_section_title
;
 Polyaromatic hydrocarbon derivatized azo-oximes of cobalt(iii) for the
 ligand-redox controlled electrocatalytic oxygen reduction reaction
;
_journal_issue 9
_journal_name_full 'New Journal of Chemistry'
_journal_page_first 3737
_journal_page_last 3747
_journal_paper_doi 10.1039/C9NJ05527D
_journal_volume 44
_journal_year 2020
_chemical_formula_moiety '(C63 H42 N9 O3 Co), 2(C2 H4 Cl4)'
_chemical_formula_sum 'C65 H46 Cl4 Co N9 O3'
_chemical_formula_weight 1201.84
_space_group_crystal_system monoclinic
_space_group_IT_number 14
_space_group_name_Hall '-P 2ybc'
_space_group_name_H-M_alt 'P 1 21/c 1'
_atom_sites_solution_hydrogens geom
_audit_creation_method SHELXL-2014/7
_audit_update_record
;
2018-06-04 deposited with the CCDC.	2020-01-28 downloaded from the CCDC.
;
_cell_angle_alpha 90
_cell_angle_beta 105.5320(10)
_cell_angle_gamma 90
_cell_formula_units_Z 4
_cell_length_a 14.0861(5)
_cell_length_b 16.1493(5)
_cell_length_c 25.2610(8)
_cell_measurement_reflns_used 600
_cell_measurement_temperature 138(2)
_cell_measurement_theta_max 27.540
_cell_measurement_theta_min 2.851
_cell_volume 5536.5(3)
_computing_structure_refinement 'SHELXL-2014/7 (Sheldrick, 2014)'
_diffrn_ambient_temperature 138(2)
_diffrn_measured_fraction_theta_full 0.998
_diffrn_measured_fraction_theta_max 0.997
_diffrn_measurement_device_type 'CCD area-detector'
_diffrn_measurement_method 'phi and omega scans'
_diffrn_radiation_type MoK\a
_diffrn_radiation_wavelength 0.71073
_diffrn_reflns_av_R_equivalents 0.0499
_diffrn_reflns_av_unetI/netI 0.0373
_diffrn_reflns_Laue_measured_fraction_full 0.998
_diffrn_reflns_Laue_measured_fraction_max 0.997
_diffrn_reflns_limit_h_max 18
_diffrn_reflns_limit_h_min -18
_diffrn_reflns_limit_k_max 20
_diffrn_reflns_limit_k_min -21
_diffrn_reflns_limit_l_max 32
_diffrn_reflns_limit_l_min -32
_diffrn_reflns_number 80825
_diffrn_reflns_point_group_measured_fraction_full 0.998
_diffrn_reflns_point_group_measured_fraction_max 0.997
_diffrn_reflns_theta_full 25.242
_diffrn_reflns_theta_max 27.540
_diffrn_reflns_theta_min 2.851
_diffrn_source 'fine-focus sealed tube'
_exptl_absorpt_coefficient_mu 0.562
_exptl_absorpt_correction_type multi-scan
_exptl_absorpt_process_details 'sadabs(sheldrick, 1996)'
_exptl_crystal_colour brown
_exptl_crystal_density_diffrn 1.442
_exptl_crystal_density_method 'not measured'
_exptl_crystal_description parallelopiped
_exptl_crystal_F_000 2472
_exptl_crystal_size_max 0.46
_exptl_crystal_size_mid 0.35
_exptl_crystal_size_min 0.25
_exptl_transmission_factor_max 0.790
_exptl_transmission_factor_min 0.772
_refine_diff_density_max 1.612
_refine_diff_density_min -1.095
_refine_diff_density_rms 0.091
_refine_ls_extinction_method none
_refine_ls_goodness_of_fit_ref 1.032
_refine_ls_hydrogen_treatment constr
_refine_ls_matrix_type full
_refine_ls_number_parameters 760
_refine_ls_number_reflns 12722
_refine_ls_number_restraints 91
_refine_ls_restrained_S_all 1.071
_refine_ls_R_factor_all 0.0809
_refine_ls_R_factor_gt 0.0591
_refine_ls_shift/su_max 0.007
_refine_ls_shift/su_mean 0.000
_refine_ls_structure_factor_coef Fsqd
_refine_ls_weighting_details 'w=1/[\s^2^(Fo^2^)+(0.0804P)^2^+11.2040P] where P=(Fo^2^+2Fc^2^)/3'
_refine_ls_weighting_scheme calc
_refine_ls_wR_factor_gt 0.1521
_refine_ls_wR_factor_ref 0.1714
_reflns_Friedel_coverage 0.000
_reflns_number_gt 9873
_reflns_number_total 12722
_reflns_threshold_expression 'I > 2\s(I)'
_cod_data_source_file c9nj05527d2.cif
_cod_data_source_block 2b
_cod_depositor_comments
;Adding full bibliography for 7059244--7059246.cif.

 Adding full bibliography for 7059244--7059246.cif.
;
_cod_original_sg_symbol_H-M 'P 21/c'
_cod_database_code 7059244
_shelx_shelxl_version_number 2014/7
_shelx_space_group_comment
;
The symmetry employed for this shelxl refinement is uniquely defined
by the following loop, which should always be used as a source of
symmetry information in preference to the above space-group names.
They are only intended as comments.
;

loop_
_space_group_symop_operation_xyz
'x, y, z'
'-x, y+1/2, -z+1/2'
'-x, -y, -z'
'x, -y-1/2, z-1/2'

loop_
_atom_site_label
_atom_site_type_symbol
_atom_site_fract_x
_atom_site_fract_y
_atom_site_fract_z
_atom_site_U_iso_or_equiv
_atom_site_adp_type
_atom_site_occupancy
_atom_site_site_symmetry_order
_atom_site_calc_flag
_atom_site_refinement_flags_posn
_atom_site_refinement_flags_adp
_atom_site_refinement_flags_occupancy
_atom_site_disorder_assembly
_atom_site_disorder_group
Co1 Co 0.33314(3) 0.13846(2) 0.17228(2) 0.01690(10) Uani 1 1 d . . . . .
O1 O 0.25188(15) -0.01904(12) 0.14260(8) 0.0244(4) Uani 1 1 d . . . . .
O2 O 0.26260(15) 0.12554(12) 0.05568(8) 0.0243(4) Uani 1 1 d . . . . .
O3 O 0.29941(15) 0.14218(12) 0.27885(8) 0.0243(4) Uani 1 1 d . . . . .
N1 N 0.23552(16) 0.05473(13) 0.15261(9) 0.0185(4) Uani 1 1 d . . . . .
N2 N 0.13626(17) 0.16473(14) 0.15857(9) 0.0220(5) Uani 1 1 d . . . . .
N3 N 0.21848(17) 0.20366(14) 0.17056(9) 0.0197(5) Uani 1 1 d . . . . .
N4 N 0.32308(17) 0.15973(14) 0.09591(9) 0.0186(4) Uani 1 1 d . . . . .
N5 N 0.44664(17) 0.25168(14) 0.13433(9) 0.0205(5) Uani 1 1 d . . . . .
N6 N 0.42915(16) 0.22820(14) 0.17954(9) 0.0184(4) Uani 1 1 d . . . . .
N7 N 0.35300(17) 0.11618(14) 0.24932(9) 0.0193(4) Uani 1 1 d . . . . .
N8 N 0.48098(17) 0.03995(14) 0.23431(9) 0.0210(5) Uani 1 1 d . . . . .
N9 N 0.44309(16) 0.06237(14) 0.18414(9) 0.0184(4) Uani 1 1 d . . . . .
Cl1 Cl -0.00049(10) -0.40398(8) 0.24716(6) 0.0703(3) Uani 1 1 d . . . . .
Cl2 Cl 0.18833(9) -0.32585(8) 0.29769(7) 0.0780(4) Uani 1 1 d . . . . .
C1 C 0.2126(2) 0.28741(17) 0.18835(11) 0.0213(5) Uani 1 1 d . . . . .
C2 C 0.1636(2) 0.30474(19) 0.22794(12) 0.0286(6) Uani 1 1 d . . . . .
H2A H 0.1345 0.2615 0.2437 0.034 Uiso 1 1 calc R U . . .
C3 C 0.1579(3) 0.3861(2) 0.24411(14) 0.0356(7) Uani 1 1 d . . . . .
H3A H 0.1242 0.3989 0.2710 0.043 Uiso 1 1 calc R U . . .
C4 C 0.2011(2) 0.4489(2) 0.22115(15) 0.0350(7) Uani 1 1 d . . . . .
H4A H 0.1970 0.5046 0.2325 0.042 Uiso 1 1 calc R U . . .
C5 C 0.2498(2) 0.43095(19) 0.18202(14) 0.0315(7) Uani 1 1 d . . . . .
H5A H 0.2789 0.4743 0.1663 0.038 Uiso 1 1 calc R U . . .
C6 C 0.2566(2) 0.34992(18) 0.16549(12) 0.0257(6) Uani 1 1 d . . . . .
H6A H 0.2909 0.3372 0.1388 0.031 Uiso 1 1 calc R U . . .
C7 C 0.1430(2) 0.08366(17) 0.14533(11) 0.0206(5) Uani 1 1 d . . . . .
C8 C 0.0862(2) -0.07525(19) 0.18733(13) 0.0288(6) Uani 1 1 d . . . . .
H8A H 0.1413 -0.0462 0.2095 0.035 Uiso 1 1 calc R U . . .
C9 C 0.0636(3) -0.1526(2) 0.20281(15) 0.0356(7) Uani 1 1 d . . . . .
H9A H 0.1040 -0.1769 0.2353 0.043 Uiso 1 1 calc R U . . .
C10 C -0.0188(3) -0.1965(2) 0.17119(15) 0.0384(8) Uani 1 1 d . . . . .
H10A H -0.0315 -0.2511 0.1816 0.046 Uiso 1 1 calc R U . . .
C11 C -0.0792(3) -0.1618(2) 0.12646(14) 0.0345(7) Uani 1 1 d . . . . .
H11A H -0.1366 -0.1908 0.1070 0.041 Uiso 1 1 calc R U . . .
C12 C -0.1489(2) 0.0563(2) -0.01414(13) 0.0322(7) Uani 1 1 d . . . . .
H12A H -0.2070 0.0279 -0.0333 0.039 Uiso 1 1 calc R U . . .
C13 C -0.1201(2) 0.1247(2) -0.03677(13) 0.0331(7) Uani 1 1 d . . . . .
H13A H -0.1576 0.1434 -0.0718 0.040 Uiso 1 1 calc R U . . .
C14 C -0.0347(2) 0.1685(2) -0.00867(13) 0.0304(6) Uani 1 1 d . . . . .
H14A H -0.0157 0.2167 -0.0248 0.036 Uiso 1 1 calc R U . . .
C15 C 0.0207(2) 0.14212(19) 0.04135(12) 0.0273(6) Uani 1 1 d . . . . .
H15A H 0.0781 0.1722 0.0595 0.033 Uiso 1 1 calc R U . . .
C16 C 0.0521(2) 0.03786(17) 0.11736(12) 0.0226(5) Uani 1 1 d . . . . .
C17 C -0.1179(2) -0.0475(2) 0.05951(13) 0.0296(6) Uani 1 1 d . . . . .
H17A H -0.1769 -0.0751 0.0408 0.036 Uiso 1 1 calc R U . . .
C18 C 0.0276(2) -0.03811(17) 0.13803(12) 0.0240(6) Uani 1 1 d . . . . .
C19 C -0.0589(2) -0.08178(19) 0.10755(13) 0.0275(6) Uani 1 1 d . . . . .
C20 C -0.0931(2) 0.02623(19) 0.03808(12) 0.0269(6) Uani 1 1 d . . . . .
C21 C -0.0059(2) 0.07009(18) 0.06708(12) 0.0228(6) Uani 1 1 d . . . . .
C22 C 0.4918(2) 0.26459(16) 0.22801(10) 0.0204(5) Uani 1 1 d . . . . .
C23 C 0.5892(2) 0.28297(19) 0.23057(12) 0.0263(6) Uani 1 1 d . . . . .
H23A H 0.6150 0.2719 0.2002 0.032 Uiso 1 1 calc R U . . .
C24 C 0.6484(2) 0.3179(2) 0.27845(13) 0.0320(7) Uani 1 1 d . . . . .
H24A H 0.7155 0.3301 0.2811 0.038 Uiso 1 1 calc R U . . .
C25 C 0.6094(2) 0.33503(19) 0.32245(12) 0.0304(7) Uani 1 1 d . . . . .
H25A H 0.6505 0.3581 0.3552 0.037 Uiso 1 1 calc R U . . .
C26 C 0.5118(2) 0.31881(17) 0.31883(11) 0.0263(6) Uani 1 1 d . . . . .
H26A H 0.4853 0.3324 0.3486 0.032 Uiso 1 1 calc R U . . .
C27 C 0.4520(2) 0.28239(17) 0.27151(11) 0.0215(5) Uani 1 1 d . . . . .
H27A H 0.3851 0.2699 0.2690 0.026 Uiso 1 1 calc R U . . .
C28 C 0.3869(2) 0.21666(16) 0.08804(10) 0.0193(5) Uani 1 1 d . . . . .
C29 C 0.2256(2) 0.30182(18) 0.00899(12) 0.0275(6) Uani 1 1 d . . . . .
H29A H 0.2159 0.2839 0.0430 0.033 Uiso 1 1 calc R U . . .
C30 C 0.1521(3) 0.3438(2) -0.02746(13) 0.0329(7) Uani 1 1 d . . . . .
H30A H 0.0924 0.3556 -0.0182 0.039 Uiso 1 1 calc R U . . .
C31 C 0.1637(3) 0.3700(2) -0.07903(13) 0.0357(7) Uani 1 1 d . . . . .
H31A H 0.1115 0.3981 -0.1042 0.043 Uiso 1 1 calc R U . . .
C32 C 0.2483(3) 0.35507(19) -0.09238(12) 0.0329(7) Uani 1 1 d . . . . .
H32A H 0.2552 0.3730 -0.1270 0.040 Uiso 1 1 calc R U . . .
C33 C 0.5901(2) 0.25303(19) -0.04311(12) 0.0302(7) Uani 1 1 d . . . . .
H33A H 0.5983 0.2738 -0.0768 0.036 Uiso 1 1 calc R U . . .
C34 C 0.6668(3) 0.2163(2) -0.00726(14) 0.0336(7) Uani 1 1 d . . . . .
H34A H 0.7287 0.2129 -0.0154 0.040 Uiso 1 1 calc R U . . .
C35 C 0.6555(2) 0.18243(19) 0.04274(13) 0.0304(6) Uani 1 1 d . . . . .
H35A H 0.7092 0.1546 0.0671 0.037 Uiso 1 1 calc R U . . .
C36 C 0.5679(2) 0.18968(18) 0.05604(12) 0.0255(6) Uani 1 1 d . . . . .
H36A H 0.5613 0.1669 0.0896 0.031 Uiso 1 1 calc R U . . .
C37 C 0.3959(2) 0.24350(16) 0.03338(10) 0.0211(5) Uani 1 1 d . . . . .
C38 C 0.4176(2) 0.30030(18) -0.06780(11) 0.0269(6) Uani 1 1 d . . . . .
H38A H 0.4248 0.3190 -0.1022 0.032 Uiso 1 1 calc R U . . .
C39 C 0.3169(2) 0.28460(17) -0.00339(11) 0.0231(6) Uani 1 1 d . . . . .
C40 C 0.3282(2) 0.31262(17) -0.05533(11) 0.0255(6) Uani 1 1 d . . . . .
C41 C 0.4863(2) 0.23100(16) 0.02016(11) 0.0213(5) Uani 1 1 d . . . . .
C42 C 0.4965(2) 0.26145(17) -0.03147(11) 0.0253(6) Uani 1 1 d . . . . .
C43 C 0.4972(2) 0.03061(16) 0.14768(10) 0.0200(5) Uani 1 1 d . . . . .
C44 C 0.4456(2) 0.00114(16) 0.09613(10) 0.0207(5) Uani 1 1 d . . . . .
H44A H 0.3760 0.0064 0.0839 0.025 Uiso 1 1 calc R U . . .
C45 C 0.4978(2) -0.03614(18) 0.06292(11) 0.0269(6) Uani 1 1 d . . . . .
H45A H 0.4634 -0.0575 0.0280 0.032 Uiso 1 1 calc R U . . .
C46 C 0.5994(2) -0.04244(19) 0.08030(12) 0.0301(6) Uani 1 1 d . . . . .
H46A H 0.6343 -0.0682 0.0574 0.036 Uiso 1 1 calc R U . . .
C47 C 0.6504(2) -0.0113(2) 0.13113(13) 0.0330(7) Uani 1 1 d . . . . .
H47A H 0.7202 -0.0146 0.1426 0.040 Uiso 1 1 calc R U . . .
C48 C 0.5994(2) 0.02474(19) 0.16521(12) 0.0268(6) Uani 1 1 d . . . . .
H48A H 0.6341 0.0453 0.2003 0.032 Uiso 1 1 calc R U . . .
C49 C 0.4316(2) 0.06774(16) 0.27054(10) 0.0210(5) Uani 1 1 d . . . . .
C50 C 0.6256(2) 0.11611(19) 0.33937(13) 0.0309(7) Uani 1 1 d . . . . .
H50A H 0.6020 0.1401 0.3039 0.037 Uiso 1 1 calc R U . . .
C51 C 0.7183(3) 0.1346(2) 0.37018(15) 0.0385(8) Uani 1 1 d . . . . .
H51A H 0.7581 0.1715 0.3562 0.046 Uiso 1 1 calc R U . . .
C52 C 0.7560(3) 0.0989(3) 0.42329(15) 0.0457(9) Uani 1 1 d . . . . .
H52A H 0.8213 0.1111 0.4442 0.055 Uiso 1 1 calc R U . . .
C53 C 0.6991(3) 0.0477(3) 0.44398(14) 0.0455(10) Uani 1 1 d . . . . .
H53A H 0.7252 0.0242 0.4794 0.055 Uiso 1 1 calc R U . . .
C54 C 0.3806(3) -0.0907(2) 0.42894(14) 0.0445(10) Uani 1 1 d . . . . .
H54A H 0.4042 -0.1104 0.4655 0.053 Uiso 1 1 calc R U . . .
C55 C 0.2889(3) -0.1108(2) 0.39979(17) 0.0481(10) Uani 1 1 d . . . . .
H55A H 0.2482 -0.1434 0.4161 0.058 Uiso 1 1 calc R U . . .
C56 C 0.2525(3) -0.0831(2) 0.34443(15) 0.0412(8) Uani 1 1 d . . . . .
H56A H 0.1883 -0.0986 0.3236 0.049 Uiso 1 1 calc R U . . .
C57 C 0.3099(3) -0.03411(19) 0.32115(13) 0.0325(7) Uani 1 1 d . . . . .
H57A H 0.2847 -0.0157 0.2843 0.039 Uiso 1 1 calc R U . . .
C58 C 0.4671(2) 0.04036(17) 0.32860(11) 0.0248(6) Uani 1 1 d . . . . .
C59 C 0.5400(3) -0.0218(2) 0.43538(12) 0.0394(8) Uani 1 1 d . . . . .
H59A H 0.5650 -0.0442 0.4712 0.047 Uiso 1 1 calc R U . . .
C60 C 0.5633(2) 0.06172(18) 0.35903(11) 0.0273(6) Uani 1 1 d . . . . .
C61 C 0.6008(3) 0.0280(2) 0.41393(12) 0.0355(8) Uani 1 1 d . . . . .
C62 C 0.4061(3) -0.01047(18) 0.35105(11) 0.0288(7) Uani 1 1 d . . . . .
C63 C 0.4438(3) -0.0402(2) 0.40631(12) 0.0350(8) Uani 1 1 d . . . . .
C64 C 0.0800(4) -0.3670(4) 0.3083(2) 0.0777(16) Uani 1 1 d . . . . .
H64A H 0.0461 -0.3236 0.3242 0.093 Uiso 1 1 calc R U . . .
H64B H 0.0970 -0.4129 0.3352 0.093 Uiso 1 1 calc R U . . .
C65A C 0.0272(6) 0.9190(6) 0.3908(4) 0.0643(15) Uani 0.5 1 d D U P A 1
H65A H 0.0812 0.9510 0.3822 0.077 Uiso 0.5 1 calc R U P A 1
H65B H -0.0317 0.9266 0.3595 0.077 Uiso 0.5 1 calc R U P A 1
Cl3A Cl 0.0015(7) 0.9666(6) 0.4484(3) 0.207(4) Uani 0.5 1 d D U P A 1
Cl4A Cl 0.0613(7) 0.8100(5) 0.3918(4) 0.208(4) Uani 0.5 1 d D U P A 1
C65B C 0.0528(6) 0.9161(5) 0.4461(4) 0.0643(15) Uani 0.5 1 d D U P B 2
H65C H 0.0621 0.9072 0.4860 0.077 Uiso 0.5 1 calc R U P B 2
H65D H 0.1146 0.9405 0.4416 0.077 Uiso 0.5 1 calc R U P B 2
Cl3B Cl -0.0358(2) 0.9858(2) 0.42537(16) 0.0757(10) Uani 0.5 1 d D U P B 2
Cl4B Cl 0.0382(3) 0.82189(19) 0.41509(18) 0.0709(8) Uani 0.5 1 d D U P B 2

loop_
_atom_site_aniso_label
_atom_site_aniso_U_11
_atom_site_aniso_U_22
_atom_site_aniso_U_33
_atom_site_aniso_U_23
_atom_site_aniso_U_13
_atom_site_aniso_U_12
Co1 0.02267(19) 0.01705(18) 0.01295(17) 0.00085(13) 0.00818(13) -0.00162(13)
O1 0.0277(10) 0.0177(9) 0.0295(10) -0.0007(8) 0.0108(8) -0.0005(8)
O2 0.0297(10) 0.0258(10) 0.0155(9) -0.0011(7) 0.0032(8) -0.0062(8)
O3 0.0328(11) 0.0261(10) 0.0193(9) 0.0010(8) 0.0163(8) 0.0031(8)
N1 0.0246(11) 0.0161(10) 0.0161(10) 0.0021(8) 0.0078(9) -0.0013(9)
N2 0.0256(12) 0.0215(11) 0.0202(11) 0.0007(9) 0.0081(9) -0.0019(9)
N3 0.0249(12) 0.0186(11) 0.0172(10) 0.0021(8) 0.0086(9) -0.0009(9)
N4 0.0236(11) 0.0183(10) 0.0152(10) 0.0002(8) 0.0074(9) -0.0011(9)
N5 0.0293(12) 0.0195(11) 0.0157(10) 0.0007(8) 0.0111(9) -0.0024(9)
N6 0.0236(11) 0.0185(11) 0.0152(10) -0.0005(8) 0.0089(9) -0.0027(9)
N7 0.0258(12) 0.0180(10) 0.0169(10) 0.0006(8) 0.0107(9) -0.0027(9)
N8 0.0282(12) 0.0223(11) 0.0131(10) 0.0004(8) 0.0065(9) -0.0001(9)
N9 0.0242(11) 0.0197(11) 0.0122(10) -0.0010(8) 0.0066(8) -0.0023(9)
Cl1 0.0911(9) 0.0514(6) 0.0824(8) 0.0182(6) 0.0476(7) 0.0115(6)
Cl2 0.0595(7) 0.0679(8) 0.1214(11) 0.0467(8) 0.0498(7) 0.0195(6)
C1 0.0260(14) 0.0196(13) 0.0192(12) 0.0002(10) 0.0075(11) -0.0007(10)
C2 0.0370(17) 0.0241(14) 0.0296(15) -0.0022(12) 0.0171(13) -0.0032(12)
C3 0.0454(19) 0.0284(16) 0.0403(18) -0.0072(13) 0.0239(15) -0.0014(14)
C4 0.0399(18) 0.0220(15) 0.0449(19) -0.0086(13) 0.0145(15) -0.0010(13)
C5 0.0344(16) 0.0199(14) 0.0429(18) 0.0054(12) 0.0153(14) -0.0016(12)
C6 0.0283(15) 0.0226(14) 0.0286(14) 0.0035(11) 0.0118(12) -0.0007(11)
C7 0.0232(13) 0.0209(13) 0.0194(12) 0.0023(10) 0.0086(10) -0.0023(10)
C8 0.0305(15) 0.0286(15) 0.0302(15) 0.0026(12) 0.0134(12) -0.0026(12)
C9 0.0410(18) 0.0304(16) 0.0419(18) 0.0085(14) 0.0224(15) 0.0023(14)
C10 0.052(2) 0.0231(15) 0.049(2) -0.0009(14) 0.0288(17) -0.0068(14)
C11 0.0416(18) 0.0274(15) 0.0414(18) -0.0103(13) 0.0228(15) -0.0138(14)
C12 0.0257(15) 0.0375(17) 0.0303(16) -0.0082(13) 0.0023(12) 0.0009(13)
C13 0.0295(16) 0.0414(18) 0.0261(15) -0.0035(13) 0.0036(12) 0.0083(13)
C14 0.0336(16) 0.0295(15) 0.0291(15) 0.0011(12) 0.0104(13) 0.0047(13)
C15 0.0277(15) 0.0288(15) 0.0257(14) -0.0045(12) 0.0081(12) -0.0025(12)
C16 0.0220(13) 0.0219(13) 0.0253(14) -0.0033(11) 0.0089(11) -0.0018(10)
C17 0.0241(14) 0.0325(16) 0.0335(16) -0.0102(13) 0.0098(12) -0.0065(12)
C18 0.0253(14) 0.0219(13) 0.0295(14) -0.0048(11) 0.0155(12) -0.0016(11)
C19 0.0298(15) 0.0266(14) 0.0319(15) -0.0088(12) 0.0182(13) -0.0043(12)
C20 0.0244(14) 0.0276(15) 0.0306(15) -0.0099(12) 0.0107(12) -0.0007(11)
C21 0.0202(13) 0.0248(14) 0.0252(13) -0.0038(11) 0.0092(11) 0.0007(11)
C22 0.0282(14) 0.0180(12) 0.0155(12) 0.0000(10) 0.0068(10) -0.0021(10)
C23 0.0305(15) 0.0285(15) 0.0225(13) 0.0008(11) 0.0116(12) -0.0042(12)
C24 0.0306(16) 0.0366(17) 0.0279(15) 0.0004(13) 0.0067(13) -0.0091(13)
C25 0.0423(18) 0.0258(15) 0.0204(13) -0.0032(11) 0.0035(12) -0.0090(13)
C26 0.0401(17) 0.0207(13) 0.0195(13) -0.0012(11) 0.0102(12) -0.0011(12)
C27 0.0299(14) 0.0191(13) 0.0166(12) -0.0004(10) 0.0081(11) -0.0010(11)
C28 0.0244(13) 0.0205(12) 0.0151(12) 0.0019(10) 0.0089(10) -0.0027(10)
C29 0.0377(17) 0.0253(14) 0.0216(13) 0.0007(11) 0.0119(12) -0.0024(12)
C30 0.0385(18) 0.0292(16) 0.0322(16) 0.0039(13) 0.0115(14) 0.0012(13)
C31 0.047(2) 0.0282(16) 0.0282(16) 0.0093(13) 0.0040(14) 0.0022(14)
C32 0.050(2) 0.0261(15) 0.0210(14) 0.0066(11) 0.0077(13) -0.0029(14)
C33 0.0449(18) 0.0259(15) 0.0273(15) -0.0053(12) 0.0225(14) -0.0090(13)
C34 0.0390(18) 0.0310(16) 0.0390(17) -0.0052(13) 0.0244(15) -0.0045(13)
C35 0.0344(16) 0.0283(15) 0.0318(16) -0.0037(12) 0.0145(13) -0.0019(13)
C36 0.0343(16) 0.0233(14) 0.0221(13) -0.0019(11) 0.0132(12) -0.0048(12)
C37 0.0322(15) 0.0194(12) 0.0143(11) -0.0014(10) 0.0107(11) -0.0072(11)
C38 0.0453(18) 0.0229(14) 0.0165(12) 0.0001(10) 0.0149(12) -0.0087(12)
C39 0.0352(15) 0.0178(12) 0.0176(12) -0.0003(10) 0.0093(11) -0.0050(11)
C40 0.0405(17) 0.0203(13) 0.0170(12) 0.0001(10) 0.0097(12) -0.0047(12)
C41 0.0321(15) 0.0174(12) 0.0175(12) -0.0028(10) 0.0119(11) -0.0065(11)
C42 0.0415(17) 0.0209(13) 0.0184(12) -0.0039(10) 0.0166(12) -0.0085(12)
C43 0.0286(14) 0.0188(12) 0.0157(12) -0.0004(10) 0.0112(10) -0.0012(10)
C44 0.0276(14) 0.0212(13) 0.0142(12) 0.0006(10) 0.0072(10) -0.0024(11)
C45 0.0416(17) 0.0250(14) 0.0165(12) -0.0028(10) 0.0120(12) -0.0031(12)
C46 0.0398(17) 0.0296(15) 0.0268(15) -0.0006(12) 0.0195(13) 0.0037(13)
C47 0.0292(16) 0.0427(18) 0.0310(16) -0.0001(14) 0.0147(13) 0.0052(13)
C48 0.0295(15) 0.0332(16) 0.0197(13) -0.0020(11) 0.0096(11) 0.0003(12)
C49 0.0333(15) 0.0191(13) 0.0131(12) 0.0011(9) 0.0103(11) 0.0013(11)
C50 0.0404(17) 0.0272(15) 0.0242(14) -0.0064(12) 0.0072(13) 0.0090(13)
C51 0.0390(18) 0.0345(18) 0.0406(19) -0.0118(14) 0.0084(15) 0.0053(14)
C52 0.042(2) 0.054(2) 0.0345(18) -0.0135(17) -0.0017(15) 0.0155(18)
C53 0.051(2) 0.057(2) 0.0239(16) -0.0049(15) 0.0015(15) 0.0278(19)
C54 0.076(3) 0.0391(19) 0.0296(17) 0.0169(15) 0.0329(18) 0.0227(19)
C55 0.076(3) 0.0346(19) 0.047(2) 0.0179(16) 0.039(2) 0.0106(18)
C56 0.064(2) 0.0298(17) 0.0381(18) 0.0024(14) 0.0275(17) -0.0027(16)
C57 0.054(2) 0.0250(15) 0.0231(14) 0.0032(12) 0.0178(14) 0.0017(14)
C58 0.0415(17) 0.0216(13) 0.0127(12) 0.0013(10) 0.0099(11) 0.0092(12)
C59 0.061(2) 0.0422(19) 0.0164(14) 0.0091(13) 0.0130(15) 0.0271(17)
C60 0.0421(17) 0.0236(14) 0.0157(12) -0.0036(10) 0.0071(12) 0.0142(12)
C61 0.050(2) 0.0381(17) 0.0191(14) -0.0006(12) 0.0107(13) 0.0226(15)
C62 0.0524(19) 0.0209(14) 0.0176(13) 0.0034(10) 0.0172(13) 0.0105(13)
C63 0.062(2) 0.0269(15) 0.0216(14) 0.0075(12) 0.0212(15) 0.0183(15)
C64 0.060(3) 0.107(5) 0.079(4) 0.023(3) 0.040(3) 0.008(3)
C65A 0.041(3) 0.078(3) 0.069(3) 0.009(3) 0.006(3) -0.013(3)
Cl3A 0.209(8) 0.239(8) 0.177(6) 0.033(5) 0.059(6) -0.012(6)
Cl4A 0.196(7) 0.135(4) 0.253(10) 0.048(5) -0.008(6) -0.073(4)
C65B 0.041(3) 0.078(3) 0.069(3) 0.009(3) 0.006(3) -0.013(3)
Cl3B 0.0655(16) 0.0705(17) 0.106(3) -0.0360(17) 0.0487(17) -0.0224(13)
Cl4B 0.0628(15) 0.0436(13) 0.107(2) 0.0120(13) 0.0241(15) -0.0148(11)

loop_
_atom_type_symbol
_atom_type_description
_atom_type_scat_dispersion_real
_atom_type_scat_dispersion_imag
_atom_type_scat_source
C C 0.0033 0.0016 'International Tables Vol C Tables 4.2.6.8 and 6.1.1.4'
H H 0.0000 0.0000 'International Tables Vol C Tables 4.2.6.8 and 6.1.1.4'
N N 0.0061 0.0033 'International Tables Vol C Tables 4.2.6.8 and 6.1.1.4'
O O 0.0106 0.0060 'International Tables Vol C Tables 4.2.6.8 and 6.1.1.4'
Cl Cl 0.1484 0.1585 'International Tables Vol C Tables 4.2.6.8 and 6.1.1.4'
Co Co 0.3494 0.9721 'International Tables Vol C Tables 4.2.6.8 and 6.1.1.4'

loop_
_geom_angle_atom_site_label_1
_geom_angle_atom_site_label_2
_geom_angle_atom_site_label_3
_geom_angle
N1 Co1 N3 80.71(10)
N1 Co1 N7 91.75(9)
N3 Co1 N7 91.09(9)
N1 Co1 N4 90.63(9)
N3 Co1 N4 92.51(9)
N7 Co1 N4 175.97(10)
N1 Co1 N9 94.70(9)
N3 Co1 N9 170.14(9)
N7 Co1 N9 80.28(9)
N4 Co1 N9 96.28(9)
N1 Co1 N6 170.54(9)
N3 Co1 N6 98.75(10)
N7 Co1 N6 97.71(9)
N4 Co1 N6 79.95(9)
N9 Co1 N6 87.22(9)
O1 N1 C7 121.7(2)
O1 N1 Co1 124.84(18)
C7 N1 Co1 113.25(18)
N3 N2 C7 114.4(2)
N2 N3 C1 114.3(2)
N2 N3 Co1 116.00(18)
C1 N3 Co1 129.01(18)
O2 N4 C28 121.0(2)
O2 N4 Co1 125.43(17)
C28 N4 Co1 113.52(17)
N6 N5 C28 114.6(2)
N5 N6 C22 114.7(2)
N5 N6 Co1 115.24(17)
C22 N6 Co1 129.58(17)
O3 N7 C49 121.0(2)
O3 N7 Co1 125.84(18)
C49 N7 Co1 113.15(17)
N9 N8 C49 114.6(2)
N8 N9 C43 112.3(2)
N8 N9 Co1 115.73(17)
C43 N9 Co1 131.78(17)
C2 C1 C6 121.1(3)
C2 C1 N3 119.9(2)
C6 C1 N3 119.0(2)
C3 C2 C1 118.9(3)
C3 C2 H2A 120.5
C1 C2 H2A 120.5
C2 C3 C4 120.2(3)
C2 C3 H3A 119.9
C4 C3 H3A 119.9
C5 C4 C3 120.3(3)
C5 C4 H4A 119.8
C3 C4 H4A 119.8
C4 C5 C6 120.2(3)
C4 C5 H5A 119.9
C6 C5 H5A 119.9
C5 C6 C1 119.1(3)
C5 C6 H6A 120.4
C1 C6 H6A 120.4
N1 C7 N2 115.3(2)
N1 C7 C16 124.8(2)
N2 C7 C16 119.3(2)
C9 C8 C18 120.4(3)
C9 C8 H8A 119.8
C18 C8 H8A 119.8
C8 C9 C10 121.0(3)
C8 C9 H9A 119.5
C10 C9 H9A 119.5
C11 C10 C9 120.4(3)
C11 C10 H10A 119.8
C9 C10 H10A 119.8
C10 C11 C19 121.3(3)
C10 C11 H11A 119.4
C19 C11 H11A 119.4
C13 C12 C20 120.9(3)
C13 C12 H12A 119.5
C20 C12 H12A 119.5
C12 C13 C14 120.5(3)
C12 C13 H13A 119.8
C14 C13 H13A 119.8
C15 C14 C13 120.6(3)
C15 C14 H14A 119.7
C13 C14 H14A 119.7
C14 C15 C21 121.4(3)
C14 C15 H15A 119.3
C21 C15 H15A 119.3
C18 C16 C21 120.8(3)
C18 C16 C7 121.5(3)
C21 C16 C7 117.5(2)
C19 C17 C20 121.8(3)
C19 C17 H17A 119.1
C20 C17 H17A 119.1
C16 C18 C8 123.1(3)
C16 C18 C19 118.9(3)
C8 C18 C19 118.0(3)
C17 C19 C11 121.6(3)
C17 C19 C18 119.6(3)
C11 C19 C18 118.7(3)
C17 C20 C12 121.2(3)
C17 C20 C21 119.5(3)
C12 C20 C21 119.1(3)
C16 C21 C15 123.3(3)
C16 C21 C20 119.1(3)
C15 C21 C20 117.5(3)
C23 C22 C27 121.4(3)
C23 C22 N6 120.2(2)
C27 C22 N6 118.3(2)
C22 C23 C24 118.8(3)
C22 C23 H23A 120.6
C24 C23 H23A 120.6
C23 C24 C25 120.1(3)
C23 C24 H24A 120.0
C25 C24 H24A 120.0
C26 C25 C24 120.6(3)
C26 C25 H25A 119.7
C24 C25 H25A 119.7
C25 C26 C27 120.0(3)
C25 C26 H26A 120.0
C27 C26 H26A 120.0
C22 C27 C26 119.1(3)
C22 C27 H27A 120.5
C26 C27 H27A 120.5
N4 C28 N5 116.2(2)
N4 C28 C37 124.5(2)
N5 C28 C37 119.2(2)
C30 C29 C39 120.8(3)
C30 C29 H29A 119.6
C39 C29 H29A 119.6
C29 C30 C31 120.8(3)
C29 C30 H30A 119.6
C31 C30 H30A 119.6
C32 C31 C30 120.3(3)
C32 C31 H31A 119.8
C30 C31 H31A 119.8
C31 C32 C40 121.1(3)
C31 C32 H32A 119.5
C40 C32 H32A 119.5
C34 C33 C42 121.3(3)
C34 C33 H33A 119.3
C42 C33 H33A 119.3
C33 C34 C35 120.4(3)
C33 C34 H34A 119.8
C35 C34 H34A 119.8
C36 C35 C34 120.5(3)
C36 C35 H35A 119.8
C34 C35 H35A 119.8
C35 C36 C41 120.7(3)
C35 C36 H36A 119.6
C41 C36 H36A 119.6
C39 C37 C41 120.9(2)
C39 C37 C28 120.1(2)
C41 C37 C28 119.0(2)
C42 C38 C40 121.8(2)
C42 C38 H38A 119.1
C40 C38 H38A 119.1
C37 C39 C29 123.0(2)
C37 C39 C40 119.3(3)
C29 C39 C40 117.7(3)
C38 C40 C32 121.4(3)
C38 C40 C39 119.4(3)
C32 C40 C39 119.2(3)
C37 C41 C36 122.7(2)
C37 C41 C42 118.7(3)
C36 C41 C42 118.6(3)
C38 C42 C33 121.7(3)
C38 C42 C41 119.9(3)
C33 C42 C41 118.4(3)
C48 C43 C44 120.6(2)
C48 C43 N9 120.1(2)
C44 C43 N9 119.2(2)
C45 C44 C43 118.9(3)
C45 C44 H44A 120.5
C43 C44 H44A 120.5
C46 C45 C44 120.6(3)
C46 C45 H45A 119.7
C44 C45 H45A 119.7
C45 C46 C47 120.2(3)
C45 C46 H46A 119.9
C47 C46 H46A 119.9
C46 C47 C48 120.0(3)
C46 C47 H47A 120.0
C48 C47 H47A 120.0
C47 C48 C43 119.6(3)
C47 C48 H48A 120.2
C43 C48 H48A 120.2
N7 C49 N8 115.9(2)
N7 C49 C58 126.2(2)
N8 C49 C58 117.9(2)
C51 C50 C60 121.5(3)
C51 C50 H50A 119.2
C60 C50 H50A 119.2
C50 C51 C52 120.5(4)
C50 C51 H51A 119.7
C52 C51 H51A 119.7
C53 C52 C51 120.1(4)
C53 C52 H52A 120.0
C51 C52 H52A 120.0
C52 C53 C61 121.6(3)
C52 C53 H53A 119.2
C61 C53 H53A 119.2
C55 C54 C63 121.8(3)
C55 C54 H54A 119.1
C63 C54 H54A 119.1
C54 C55 C56 120.1(3)
C54 C55 H55A 119.9
C56 C55 H55A 119.9
C57 C56 C55 120.2(4)
C57 C56 H56A 119.9
C55 C56 H56A 119.9
C56 C57 C62 121.1(3)
C56 C57 H57A 119.4
C62 C57 H57A 119.4
C60 C58 C62 121.5(3)
C60 C58 C49 119.0(3)
C62 C58 C49 119.4(3)
C61 C59 C63 122.3(3)
C61 C59 H59A 118.9
C63 C59 H59A 118.9
C58 C60 C50 123.6(3)
C58 C60 C61 118.7(3)
C50 C60 C61 117.7(3)
C59 C61 C53 122.3(3)
C59 C61 C60 119.1(3)
C53 C61 C60 118.5(3)
C58 C62 C57 122.7(3)
C58 C62 C63 118.6(3)
C57 C62 C63 118.7(3)
C59 C63 C54 122.2(3)
C59 C63 C62 119.8(3)
C54 C63 C62 118.0(3)
Cl2 C64 Cl1 112.2(3)
Cl2 C64 H64A 109.2
Cl1 C64 H64A 109.2
Cl2 C64 H64B 109.2
Cl1 C64 H64B 109.2
H64A C64 H64B 107.9
Cl3A C65A Cl4A 121.3(7)
Cl3A C65A H65A 107.0
Cl4A C65A H65A 107.0
Cl3A C65A H65B 107.0
Cl4A C65A H65B 107.0
H65A C65A H65B 106.7
Cl3B C65B Cl4B 118.3(6)
Cl3B C65B H65C 107.7
Cl4B C65B H65C 107.7
Cl3B C65B H65D 107.7
Cl4B C65B H65D 107.7
H65C C65B H65D 107.1

loop_
_geom_bond_atom_site_label_1
_geom_bond_atom_site_label_2
_geom_bond_distance
Co1 N1 1.897(2)
Co1 N3 1.919(2)
Co1 N7 1.924(2)
Co1 N4 1.927(2)
Co1 N9 1.936(2)
Co1 N6 1.957(2)
O1 N1 1.252(3)
O2 N4 1.265(3)
O3 N7 1.267(3)
N1 C7 1.350(4)
N2 N3 1.281(3)
N2 C7 1.361(4)
N3 C1 1.435(3)
N4 C28 1.337(3)
N5 N6 1.288(3)
N5 C28 1.367(3)
N6 C22 1.430(3)
N7 C49 1.345(4)
N8 N9 1.288(3)
N8 C49 1.365(3)
N9 C43 1.438(3)
Cl1 C64 1.758(6)
Cl2 C64 1.750(5)
C1 C2 1.387(4)
C1 C6 1.389(4)
C2 C3 1.384(4)
C2 H2A 0.9500
C3 C4 1.388(5)
C3 H3A 0.9500
C4 C5 1.377(5)
C4 H4A 0.9500
C5 C6 1.385(4)
C5 H5A 0.9500
C6 H6A 0.9500
C7 C16 1.483(4)
C8 C9 1.371(4)
C8 C18 1.429(4)
C8 H8A 0.9500
C9 C10 1.412(5)
C9 H9A 0.9500
C10 C11 1.342(5)
C10 H10A 0.9500
C11 C19 1.433(4)
C11 H11A 0.9500
C12 C13 1.355(5)
C12 C20 1.427(4)
C12 H12A 0.9500
C13 C14 1.412(5)
C13 H13A 0.9500
C14 C15 1.363(4)
C14 H14A 0.9500
C15 C21 1.431(4)
C15 H15A 0.9500
C16 C18 1.412(4)
C16 C21 1.413(4)
C17 C19 1.389(5)
C17 C20 1.390(4)
C17 H17A 0.9500
C18 C19 1.440(4)
C20 C21 1.438(4)
C22 C23 1.388(4)
C22 C27 1.391(4)
C23 C24 1.392(4)
C23 H23A 0.9500
C24 C25 1.393(4)
C24 H24A 0.9500
C25 C26 1.378(5)
C25 H25A 0.9500
C26 C27 1.395(4)
C26 H26A 0.9500
C27 H27A 0.9500
C28 C37 1.484(3)
C29 C30 1.367(4)
C29 C39 1.430(4)
C29 H29A 0.9500
C30 C31 1.420(4)
C30 H30A 0.9500
C31 C32 1.344(5)
C31 H31A 0.9500
C32 C40 1.431(4)
C32 H32A 0.9500
C33 C34 1.347(5)
C33 C42 1.432(4)
C33 H33A 0.9500
C34 C35 1.424(4)
C34 H34A 0.9500
C35 C36 1.368(4)
C35 H35A 0.9500
C36 C41 1.425(4)
C36 H36A 0.9500
C37 C39 1.410(4)
C37 C41 1.415(4)
C38 C42 1.387(4)
C38 C40 1.392(4)
C38 H38A 0.9500
C39 C40 1.437(4)
C41 C42 1.437(4)
C43 C48 1.392(4)
C43 C44 1.394(4)
C44 C45 1.392(4)
C44 H44A 0.9500
C45 C46 1.383(5)
C45 H45A 0.9500
C46 C47 1.387(5)
C46 H46A 0.9500
C47 C48 1.388(4)
C47 H47A 0.9500
C48 H48A 0.9500
C49 C58 1.484(4)
C50 C51 1.362(5)
C50 C60 1.422(5)
C50 H50A 0.9500
C51 C52 1.426(5)
C51 H51A 0.9500
C52 C53 1.351(6)
C52 H52A 0.9500
C53 C61 1.426(5)
C53 H53A 0.9500
C54 C55 1.345(6)
C54 C63 1.434(5)
C54 H54A 0.9500
C55 C56 1.426(5)
C55 H55A 0.9500
C56 C57 1.371(5)
C56 H56A 0.9500
C57 C62 1.416(5)
C57 H57A 0.9500
C58 C60 1.410(4)
C58 C62 1.412(4)
C59 C61 1.386(5)
C59 C63 1.389(5)
C59 H59A 0.9500
C60 C61 1.451(4)
C62 C63 1.437(4)
C64 H64A 0.9900
C64 H64B 0.9900
C65A Cl3A 1.767(10)
C65A Cl4A 1.823(10)
C65A H65A 0.9900
C65A H65B 0.9900
C65B Cl3B 1.658(9)
C65B Cl4B 1.699(9)
C65B H65C 0.9900
C65B H65D 0.9900

loop_
_geom_torsion_atom_site_label_1
_geom_torsion_atom_site_label_2
_geom_torsion_atom_site_label_3
_geom_torsion_atom_site_label_4
_geom_torsion
N3 Co1 N1 O1 177.5(2)
N7 Co1 N1 O1 -91.7(2)
N4 Co1 N1 O1 85.1(2)
N9 Co1 N1 O1 -11.3(2)
N3 Co1 N1 C7 3.17(18)
N7 Co1 N1 C7 93.99(19)
N4 Co1 N1 C7 -89.27(19)
N9 Co1 N1 C7 174.38(18)
C7 N2 N3 C1 -175.7(2)
C7 N2 N3 Co1 -4.2(3)
C28 N5 N6 C22 179.8(2)
C28 N5 N6 Co1 7.2(3)
C49 N8 N9 C43 -179.3(2)
C49 N8 N9 Co1 5.6(3)
N2 N3 C1 C2 48.0(4)
Co1 N3 C1 C2 -122.2(3)
N2 N3 C1 C6 -132.1(3)
Co1 N3 C1 C6 57.6(3)
C6 C1 C2 C3 0.9(5)
N3 C1 C2 C3 -179.3(3)
C1 C2 C3 C4 -0.4(5)
C2 C3 C4 C5 0.2(5)
C3 C4 C5 C6 -0.4(5)
C4 C5 C6 C1 0.8(5)
C2 C1 C6 C5 -1.1(5)
N3 C1 C6 C5 179.1(3)
O1 N1 C7 N2 179.1(2)
Co1 N1 C7 N2 -6.3(3)
O1 N1 C7 C16 -10.0(4)
Co1 N1 C7 C16 164.6(2)
N3 N2 C7 N1 6.9(3)
N3 N2 C7 C16 -164.6(2)
C18 C8 C9 C10 -1.2(5)
C8 C9 C10 C11 -2.9(5)
C9 C10 C11 C19 3.9(5)
C20 C12 C13 C14 -0.9(5)
C12 C13 C14 C15 0.7(5)
C13 C14 C15 C21 -0.4(5)
N1 C7 C16 C18 62.2(4)
N2 C7 C16 C18 -127.2(3)
N1 C7 C16 C21 -113.6(3)
N2 C7 C16 C21 57.0(3)
C21 C16 C18 C8 177.1(3)
C7 C16 C18 C8 1.4(4)
C21 C16 C18 C19 -1.2(4)
C7 C16 C18 C19 -176.8(2)
C9 C8 C18 C16 -174.2(3)
C9 C8 C18 C19 4.1(4)
C20 C17 C19 C11 -173.5(3)
C20 C17 C19 C18 3.6(4)
C10 C11 C19 C17 176.2(3)
C10 C11 C19 C18 -0.9(4)
C16 C18 C19 C17 -1.9(4)
C8 C18 C19 C17 179.8(3)
C16 C18 C19 C11 175.3(3)
C8 C18 C19 C11 -3.1(4)
C19 C17 C20 C12 173.4(3)
C19 C17 C20 C21 -2.1(4)
C13 C12 C20 C17 -174.9(3)
C13 C12 C20 C21 0.7(4)
C18 C16 C21 C15 -173.4(3)
C7 C16 C21 C15 2.4(4)
C18 C16 C21 C20 2.6(4)
C7 C16 C21 C20 178.4(2)
C14 C15 C21 C16 176.4(3)
C14 C15 C21 C20 0.3(4)
C17 C20 C21 C16 -1.0(4)
C12 C20 C21 C16 -176.6(3)
C17 C20 C21 C15 175.3(3)
C12 C20 C21 C15 -0.4(4)
N5 N6 C22 C23 -33.7(4)
Co1 N6 C22 C23 137.6(2)
N5 N6 C22 C27 144.9(2)
Co1 N6 C22 C27 -43.8(3)
C27 C22 C23 C24 1.7(4)
N6 C22 C23 C24 -179.6(3)
C22 C23 C24 C25 -0.9(5)
C23 C24 C25 C26 -1.0(5)
C24 C25 C26 C27 2.2(5)
C23 C22 C27 C26 -0.6(4)
N6 C22 C27 C26 -179.2(2)
C25 C26 C27 C22 -1.4(4)
O2 N4 C28 N5 177.8(2)
Co1 N4 C28 N5 -1.4(3)
O2 N4 C28 C37 -1.8(4)
Co1 N4 C28 C37 178.9(2)
N6 N5 C28 N4 -3.8(4)
N6 N5 C28 C37 175.9(2)
C39 C29 C30 C31 1.2(5)
C29 C30 C31 C32 -1.2(5)
C30 C31 C32 C40 0.1(5)
C42 C33 C34 C35 1.9(5)
C33 C34 C35 C36 -2.6(5)
C34 C35 C36 C41 0.1(4)
N4 C28 C37 C39 64.6(4)
N5 C28 C37 C39 -115.1(3)
N4 C28 C37 C41 -118.7(3)
N5 C28 C37 C41 61.7(3)
C41 C37 C39 C29 -177.3(3)
C28 C37 C39 C29 -0.6(4)
C41 C37 C39 C40 1.2(4)
C28 C37 C39 C40 177.9(2)
C30 C29 C39 C37 178.3(3)
C30 C29 C39 C40 -0.2(4)
C42 C38 C40 C32 178.0(3)
C42 C38 C40 C39 0.1(4)
C31 C32 C40 C38 -177.0(3)
C31 C32 C40 C39 0.9(5)
C37 C39 C40 C38 -1.4(4)
C29 C39 C40 C38 177.1(3)
C37 C39 C40 C32 -179.4(3)
C29 C39 C40 C32 -0.8(4)
C39 C37 C41 C36 -179.9(3)
C28 C37 C41 C36 3.4(4)
C39 C37 C41 C42 0.3(4)
C28 C37 C41 C42 -176.4(2)
C35 C36 C41 C37 -176.9(3)
C35 C36 C41 C42 2.9(4)
C40 C38 C42 C33 -176.4(3)
C40 C38 C42 C41 1.4(4)
C34 C33 C42 C38 179.1(3)
C34 C33 C42 C41 1.2(4)
C37 C41 C42 C38 -1.7(4)
C36 C41 C42 C38 178.6(3)
C37 C41 C42 C33 176.3(2)
C36 C41 C42 C33 -3.5(4)
N8 N9 C43 C48 -36.6(3)
Co1 N9 C43 C48 137.4(2)
N8 N9 C43 C44 139.4(3)
Co1 N9 C43 C44 -46.6(3)
C48 C43 C44 C45 1.5(4)
N9 C43 C44 C45 -174.4(2)
C43 C44 C45 C46 -1.2(4)
C44 C45 C46 C47 -0.2(5)
C45 C46 C47 C48 1.4(5)
C46 C47 C48 C43 -1.0(5)
C44 C43 C48 C47 -0.4(4)
N9 C43 C48 C47 175.5(3)
O3 N7 C49 N8 176.8(2)
Co1 N7 C49 N8 -2.7(3)
O3 N7 C49 C58 -1.4(4)
Co1 N7 C49 C58 179.2(2)
N9 N8 C49 N7 -1.9(4)
N9 N8 C49 C58 176.4(2)
C60 C50 C51 C52 0.6(5)
C50 C51 C52 C53 -1.4(5)
C51 C52 C53 C61 -0.1(5)
C63 C54 C55 C56 1.1(6)
C54 C55 C56 C57 -1.7(6)
C55 C56 C57 C62 0.4(5)
N7 C49 C58 C60 -120.4(3)
N8 C49 C58 C60 61.5(4)
N7 C49 C58 C62 63.3(4)
N8 C49 C58 C62 -114.7(3)
C62 C58 C60 C50 -176.6(3)
C49 C58 C60 C50 7.2(4)
C62 C58 C60 C61 2.1(4)
C49 C58 C60 C61 -174.0(2)
C51 C50 C60 C58 -179.6(3)
C51 C50 C60 C61 1.6(4)
C63 C59 C61 C53 179.3(3)
C63 C59 C61 C60 -0.5(5)
C52 C53 C61 C59 -177.4(3)
C52 C53 C61 C60 2.3(5)
C58 C60 C61 C59 -2.1(4)
C50 C60 C61 C59 176.7(3)
C58 C60 C61 C53 178.2(3)
C50 C60 C61 C53 -3.0(4)
C60 C58 C62 C57 -178.9(3)
C49 C58 C62 C57 -2.7(4)
C60 C58 C62 C63 0.3(4)
C49 C58 C62 C63 176.5(2)
C56 C57 C62 C58 -179.5(3)
C56 C57 C62 C63 1.3(5)
C61 C59 C63 C54 -179.0(3)
C61 C59 C63 C62 3.0(5)
C55 C54 C63 C59 -177.5(3)
C55 C54 C63 C62 0.6(5)
C58 C62 C63 C59 -2.9(4)
C57 C62 C63 C59 176.3(3)
C58 C62 C63 C54 179.0(3)
C57 C62 C63 C54 -1.8(4)
